data_4087242
loop_
_publ_author_name
'Sabater, Sara'
'Page, Michael J.'
'Mahon, Mary F.'
'Whittlesey, Michael K.'

_publ_section_title
;
 Stoichiometric and Catalytic Reactivity of Ni(6-Mes)(PPh3)2
;
_journal_name_full Organometallics
_journal_paper_doi 10.1021/acs.organomet.7b00129
_journal_year 2017
_chemical_formula_moiety 'C49 H51 N2 Ni P'
_chemical_formula_sum 'C49 H51 N2 Ni P'
_chemical_formula_weight 757.59
_chemical_name_systematic
;
 ?
;
_space_group_crystal_system monoclinic
_space_group_IT_number 14
_space_group_name_Hall '-P 2yn'
_space_group_name_H-M_alt 'P 1 21/n 1'
_symmetry_space_group_name_Hall '-P 2yn'
_symmetry_space_group_name_H-M 'P 1 21/n 1'
_atom_sites_solution_hydrogens geom
_atom_sites_solution_primary iterative
_audit_creation_date 2016-11-09
_audit_creation_method
;
Olex2 1.2
(compiled 2016.09.09 svn.r3337 for OlexSys, GUI svn.r5227)
;
_cell_angle_alpha 90
_cell_angle_beta 92.7311(8)
_cell_angle_gamma 90
_cell_formula_units_Z 4
_cell_length_a 10.49055(8)
_cell_length_b 19.54474(17)
_cell_length_c 19.67752(18)
_cell_measurement_reflns_used 24163
_cell_measurement_temperature 150.00(10)
_cell_measurement_theta_max 73.3790
_cell_measurement_theta_min 4.6860
_cell_volume 4030.00(6)
_computing_cell_refinement 'CrysAlisPro 1.171.38.43 (Rigaku OD, 2015)'
_computing_data_collection 'CrysAlisPro 1.171.38.43 (Rigaku OD, 2015)'
_computing_data_reduction 'CrysAlisPro 1.171.38.43 (Rigaku OD, 2015)'
_computing_molecular_graphics 'Olex2 (Dolomanov et al., 2009)'
_computing_publication_material 'Olex2 (Dolomanov et al., 2009)'
_computing_structure_refinement 'ShelXL (Sheldrick, 2015)'
_computing_structure_solution 'olex2.solve (Bourhis et al., 2015)'
_diffrn_ambient_environment N~2~
_diffrn_ambient_temperature 150.00(10)
_diffrn_detector 'CCD plate'
_diffrn_detector_area_resol_mean 8.1150
_diffrn_detector_type EosS2
_diffrn_measured_fraction_theta_full 0.999
_diffrn_measured_fraction_theta_max 0.997
_diffrn_measurement_device 'four-circle diffractometer'
_diffrn_measurement_device_type 'SuperNova, Dual, Cu at zero, EosS2'
_diffrn_measurement_method '\w scans'
_diffrn_radiation_monochromator mirror
_diffrn_radiation_probe x-ray
_diffrn_radiation_type CuK\a
_diffrn_radiation_wavelength 1.54184
_diffrn_reflns_av_R_equivalents 0.0609
_diffrn_reflns_av_unetI/netI 0.0344
_diffrn_reflns_Laue_measured_fraction_full 0.999
_diffrn_reflns_Laue_measured_fraction_max 0.997
_diffrn_reflns_limit_h_max 9
_diffrn_reflns_limit_h_min -12
_diffrn_reflns_limit_k_max 24
_diffrn_reflns_limit_k_min -24
_diffrn_reflns_limit_l_max 24
_diffrn_reflns_limit_l_min -24
_diffrn_reflns_number 57113
_diffrn_reflns_point_group_measured_fraction_full 0.999
_diffrn_reflns_point_group_measured_fraction_max 0.997
_diffrn_reflns_theta_full 67.684
_diffrn_reflns_theta_max 73.456
_diffrn_reflns_theta_min 3.189
_diffrn_source 'micro-focus sealed X-ray tube'
_diffrn_source_type 'SuperNova (Cu) X-ray Source'
_exptl_absorpt_coefficient_mu 1.332
_exptl_absorpt_correction_T_max 1.00000
_exptl_absorpt_correction_T_min 0.26796
_exptl_absorpt_correction_type multi-scan
_exptl_absorpt_process_details
;
CrysAlisPro 1.171.38.43 (Rigaku Oxford Diffraction, 2015)
Empirical absorption correction using spherical harmonics,
 implemented in SCALE3 ABSPACK scaling algorithm.
;
_exptl_crystal_colour yellow
_exptl_crystal_density_diffrn 1.249
_exptl_crystal_description block
_exptl_crystal_F_000 1608
_exptl_crystal_size_max 0.658
_exptl_crystal_size_mid 0.171
_exptl_crystal_size_min 0.091
_refine_diff_density_max 0.552
_refine_diff_density_min -0.313
_refine_diff_density_rms 0.048
_refine_ls_extinction_method none
_refine_ls_goodness_of_fit_ref 1.020
_refine_ls_hydrogen_treatment constr
_refine_ls_matrix_type full
_refine_ls_number_parameters 485
_refine_ls_number_reflns 8098
_refine_ls_number_restraints 0
_refine_ls_restrained_S_all 1.020
_refine_ls_R_factor_all 0.0416
_refine_ls_R_factor_gt 0.0369
_refine_ls_shift/su_max 0.001
_refine_ls_shift/su_mean 0.000
_refine_ls_structure_factor_coef Fsqd
_refine_ls_weighting_details 'w=1/[\s^2^(Fo^2^)+(0.0479P)^2^+1.6841P] where P=(Fo^2^+2Fc^2^)/3'
_refine_ls_weighting_scheme calc
_refine_ls_wR_factor_gt 0.0928
_refine_ls_wR_factor_ref 0.0959
_reflns_Friedel_coverage 0.000
_reflns_number_gt 7289
_reflns_number_total 8098
_reflns_threshold_expression 'I > 2\s(I)'
_cod_data_source_file bigcif.cif
_cod_data_source_block s16mkw70
_cod_database_code 4087242
_shelxl_version_number 2014-3
_shelx_space_group_comment
;
The symmetry employed for this shelxl refinement is uniquely defined
by the following loop, which should always be used as a source of
symmetry information in preference to the above space-group names.
They are only intended as comments.
;
_olex2_refinement_description
;
1. Fixed Uiso
 At 1.2 times of:
  All C(H) groups, All C(H,H) groups
 At 1.5 times of:
  All C(H,H,H) groups
2.a Secondary CH2 refined with riding coordinates:
 C2(H2A,H2B), C3(H3A,H3B), C4(H4A,H4B)
2.b Aromatic/amide H refined with riding coordinates:
 C7(H7), C9(H9), C16(H16), C18(H18), C27(H27), C28(H28), C29(H29), C30(H30),
 C31(H31), C33(H33), C34(H34), C35(H35), C36(H36), C37(H37), C39(H39), C40(H40),
  C41(H41), C42(H42), C43(H43), C45(H45), C46(H46), C47(H47), C48(H48), C49(H49)
2.c Idealised Me refined as rotating group:
 C11(H11A,H11B,H11C), C12(H12A,H12B,H12C), C13(H13A,H13B,H13C), C20(H20A,H20B,
 H20C), C21(H21A,H21B,H21C), C22(H22A,H22B,H22C), C23(H23A,H23B,H23C)
;
_olex2_submission_special_instructions 'No special instructions were received'
_oxdiff_exptl_absorpt_empirical_details
;
Empirical correction (ABSPACK) includes:
- Absorption correction using spherical harmonics
- Frame scaling
;
_oxdiff_exptl_absorpt_empirical_full_max 2.651
_oxdiff_exptl_absorpt_empirical_full_min 0.497

loop_
_space_group_symop_operation_xyz
'x, y, z'
'-x+1/2, y+1/2, -z+1/2'
'-x, -y, -z'
'x-1/2, -y-1/2, z-1/2'

loop_
_atom_site_label
_atom_site_type_symbol
_atom_site_fract_x
_atom_site_fract_y
_atom_site_fract_z
_atom_site_U_iso_or_equiv
_atom_site_adp_type
_atom_site_occupancy
_atom_site_site_symmetry_order
_atom_site_calc_flag
_atom_site_refinement_flags_posn
Ni1 Ni 0.65329(2) 0.20344(2) 0.00848(2) 0.01811(8) Uani 1 1 d .
P1 P 0.53346(3) 0.26355(2) 0.07089(2) 0.01792(9) Uani 1 1 d .
N1 N 0.86400(12) 0.12556(7) 0.06490(7) 0.0221(3) Uani 1 1 d .
N2 N 0.92585(12) 0.22249(7) 0.00915(7) 0.0208(3) Uani 1 1 d .
C1 C 0.82903(14) 0.18557(8) 0.03348(7) 0.0187(3) Uani 1 1 d .
C2 C 1.06079(14) 0.20203(9) 0.01678(9) 0.0266(3) Uani 1 1 d .
H2A H 1.0964 0.2165 0.0609 0.032 Uiso 1 1 calc R
H2B H 1.1090 0.2238 -0.0181 0.032 Uiso 1 1 calc R
C3 C 1.07022(15) 0.12506(9) 0.01044(9) 0.0283(3) Uani 1 1 d .
H3A H 1.1584 0.1107 0.0172 0.034 Uiso 1 1 calc R
H3B H 1.0394 0.1107 -0.0346 0.034 Uiso 1 1 calc R
C4 C 0.99006(15) 0.09282(9) 0.06388(9) 0.0283(3) Uani 1 1 d .
H4A H 0.9795 0.0444 0.0543 0.034 Uiso 1 1 calc R
H4B H 1.0336 0.0974 0.1082 0.034 Uiso 1 1 calc R
C5 C 0.78093(14) 0.09688(8) 0.11387(8) 0.0231(3) Uani 1 1 d .
C6 C 0.69666(15) 0.04314(8) 0.09628(9) 0.0242(3) Uani 1 1 d .
C7 C 0.62019(15) 0.01702(8) 0.14626(9) 0.0277(3) Uani 1 1 d .
H7 H 0.5635 -0.0182 0.1349 0.033 Uiso 1 1 calc R
C8 C 0.62612(16) 0.04204(9) 0.21259(9) 0.0293(3) Uani 1 1 d .
C9 C 0.71340(17) 0.09343(9) 0.22889(9) 0.0292(3) Uani 1 1 d .
H9 H 0.7190 0.1103 0.2731 0.035 Uiso 1 1 calc R
C10 C 0.79296(15) 0.12053(8) 0.18098(9) 0.0264(3) Uani 1 1 d .
C11 C 0.68545(16) 0.01421(9) 0.02550(9) 0.0295(3) Uani 1 1 d .
H11A H 0.6367 -0.0274 0.0257 0.044 Uiso 1 1 calc GR
H11B H 0.7691 0.0048 0.0101 0.044 Uiso 1 1 calc GR
H11C H 0.6434 0.0467 -0.0045 0.044 Uiso 1 1 calc GR
C12 C 0.54159(19) 0.01342(11) 0.26543(11) 0.0398(4) Uani 1 1 d .
H12A H 0.4541 0.0156 0.2488 0.060 Uiso 1 1 calc GR
H12B H 0.5522 0.0398 0.3065 0.060 Uiso 1 1 calc GR
H12C H 0.5646 -0.0333 0.2747 0.060 Uiso 1 1 calc GR
C13 C 0.89015(18) 0.17382(10) 0.20379(9) 0.0351(4) Uani 1 1 d .
H13A H 0.9406 0.1861 0.1662 0.053 Uiso 1 1 calc GR
H13B H 0.9446 0.1556 0.2400 0.053 Uiso 1 1 calc GR
H13C H 0.8470 0.2136 0.2197 0.053 Uiso 1 1 calc GR
C14 C 0.90102(14) 0.29034(8) -0.01702(8) 0.0215(3) Uani 1 1 d .
C15 C 0.88848(15) 0.34470(9) 0.02899(8) 0.0248(3) Uani 1 1 d .
C16 C 0.86181(17) 0.40949(9) 0.00332(9) 0.0301(3) Uani 1 1 d .
H16 H 0.8518 0.4455 0.0335 0.036 Uiso 1 1 calc R
C17 C 0.84962(18) 0.42213(9) -0.06635(10) 0.0323(4) Uani 1 1 d .
C18 C 0.87002(17) 0.36827(9) -0.11039(9) 0.0306(4) Uani 1 1 d .
H18 H 0.8652 0.3764 -0.1570 0.037 Uiso 1 1 calc R
C19 C 0.89748(15) 0.30236(8) -0.08693(8) 0.0254(3) Uani 1 1 d .
C20 C 0.9266(2) 0.24745(10) -0.13740(9) 0.0356(4) Uani 1 1 d .
H20A H 0.9633 0.2087 -0.1138 0.053 Uiso 1 1 calc GR
H20B H 0.9859 0.2647 -0.1689 0.053 Uiso 1 1 calc GR
H20C H 0.8493 0.2339 -0.1617 0.053 Uiso 1 1 calc GR
C21 C 0.90744(18) 0.33364(10) 0.10439(9) 0.0313(4) Uani 1 1 d .
H21A H 0.8441 0.3023 0.1193 0.047 Uiso 1 1 calc GR
H21B H 0.8995 0.3765 0.1276 0.047 Uiso 1 1 calc GR
H21C H 0.9909 0.3150 0.1144 0.047 Uiso 1 1 calc GR
C22 C 0.8169(3) 0.49265(11) -0.09304(12) 0.0493(5) Uani 1 1 d .
H22A H 0.7369 0.5070 -0.0760 0.074 Uiso 1 1 calc GR
H22B H 0.8102 0.4916 -0.1419 0.074 Uiso 1 1 calc GR
H22C H 0.8826 0.5242 -0.0783 0.074 Uiso 1 1 calc GR
C23 C 0.38738(17) 0.18929(10) -0.08135(10) 0.0362(4) Uani 1 1 d .
H23A H 0.3360 0.1818 -0.0429 0.054 Uiso 1 1 calc GR
H23B H 0.3665 0.1557 -0.1157 0.054 Uiso 1 1 calc GR
H23C H 0.3710 0.2342 -0.0994 0.054 Uiso 1 1 calc GR
C24 C 0.52500(16) 0.18320(9) -0.05957(8) 0.0259(3) Uani 1 1 d .
C25 C 0.63170(15) 0.15907(8) -0.07730(8) 0.0237(3) Uani 1 1 d .
C26 C 0.69190(15) 0.12623(8) -0.13396(8) 0.0248(3) Uani 1 1 d .
C27 C 0.64411(17) 0.13765(10) -0.20082(9) 0.0317(4) Uani 1 1 d .
H27 H 0.5701 0.1633 -0.2083 0.038 Uiso 1 1 calc R
C28 C 0.70540(19) 0.11135(11) -0.25577(9) 0.0386(4) Uani 1 1 d .
H28 H 0.6724 0.1196 -0.2997 0.046 Uiso 1 1 calc R
C29 C 0.81559(19) 0.07278(10) -0.24583(10) 0.0382(4) Uani 1 1 d .
H29 H 0.8574 0.0559 -0.2829 0.046 Uiso 1 1 calc R
C30 C 0.86289(18) 0.05952(9) -0.18031(10) 0.0340(4) Uani 1 1 d .
H30 H 0.9358 0.0329 -0.1733 0.041 Uiso 1 1 calc R
C31 C 0.80161(16) 0.08587(9) -0.12497(9) 0.0277(3) Uani 1 1 d .
H31 H 0.8341 0.0765 -0.0812 0.033 Uiso 1 1 calc R
C32 C 0.44020(15) 0.32392(8) 0.01685(8) 0.0218(3) Uani 1 1 d .
C33 C 0.30918(15) 0.33413(9) 0.01996(9) 0.0264(3) Uani 1 1 d .
H33 H 0.2648 0.3122 0.0535 0.032 Uiso 1 1 calc R
C34 C 0.24392(17) 0.37677(10) -0.02646(10) 0.0336(4) Uani 1 1 d .
H34 H 0.1559 0.3818 -0.0250 0.040 Uiso 1 1 calc R
C35 C 0.3103(2) 0.41167(11) -0.07470(10) 0.0396(4) Uani 1 1 d .
H35 H 0.2672 0.4410 -0.1051 0.048 Uiso 1 1 calc R
C36 C 0.4408(2) 0.40284(12) -0.07767(10) 0.0427(5) Uani 1 1 d .
H36 H 0.4854 0.4267 -0.1098 0.051 Uiso 1 1 calc R
C37 C 0.50550(17) 0.35847(10) -0.03292(9) 0.0327(4) Uani 1 1 d .
H37 H 0.5928 0.3518 -0.0361 0.039 Uiso 1 1 calc R
C38 C 0.58626(14) 0.31923(8) 0.14206(8) 0.0219(3) Uani 1 1 d .
C39 C 0.59314(16) 0.39043(9) 0.13751(9) 0.0272(3) Uani 1 1 d .
H39 H 0.5665 0.4123 0.0973 0.033 Uiso 1 1 calc R
C40 C 0.63986(18) 0.42875(9) 0.19300(10) 0.0347(4) Uani 1 1 d .
H40 H 0.6447 0.4761 0.1894 0.042 Uiso 1 1 calc R
C41 C 0.67891(18) 0.39731(11) 0.25294(10) 0.0383(4) Uani 1 1 d .
H41 H 0.7095 0.4233 0.2898 0.046 Uiso 1 1 calc R
C42 C 0.67248(18) 0.32672(11) 0.25809(9) 0.0357(4) Uani 1 1 d .
H42 H 0.6989 0.3053 0.2985 0.043 Uiso 1 1 calc R
C43 C 0.62688(16) 0.28796(9) 0.20318(9) 0.0280(3) Uani 1 1 d .
H43 H 0.6233 0.2406 0.2071 0.034 Uiso 1 1 calc R
C44 C 0.41461(14) 0.21256(8) 0.11442(8) 0.0210(3) Uani 1 1 d .
C45 C 0.33890(15) 0.23956(9) 0.16462(8) 0.0261(3) Uani 1 1 d .
H45 H 0.3427 0.2861 0.1744 0.031 Uiso 1 1 calc R
C46 C 0.25840(16) 0.19766(10) 0.19981(9) 0.0310(4) Uani 1 1 d .
H46 H 0.2076 0.2163 0.2326 0.037 Uiso 1 1 calc R
C47 C 0.25328(16) 0.12790(10) 0.18623(9) 0.0317(4) Uani 1 1 d .
H47 H 0.2005 0.0997 0.2106 0.038 Uiso 1 1 calc R
C48 C 0.32668(16) 0.10061(9) 0.13653(9) 0.0292(3) Uani 1 1 d .
H48 H 0.3227 0.0540 0.1270 0.035 Uiso 1 1 calc R
C49 C 0.40669(15) 0.14272(8) 0.10059(8) 0.0247(3) Uani 1 1 d .
H49 H 0.4554 0.1240 0.0670 0.030 Uiso 1 1 calc R

loop_
_atom_site_aniso_label
_atom_site_aniso_U_11
_atom_site_aniso_U_22
_atom_site_aniso_U_33
_atom_site_aniso_U_23
_atom_site_aniso_U_13
_atom_site_aniso_U_12
Ni1 0.01388(13) 0.02184(14) 0.01832(13) -0.00178(9) -0.00210(9) 0.00160(9)
P1 0.01510(17) 0.01991(18) 0.01854(17) -0.00171(13) -0.00152(12) -0.00008(13)
N1 0.0148(6) 0.0243(6) 0.0270(6) 0.0047(5) 0.0002(5) 0.0018(5)
N2 0.0142(6) 0.0233(6) 0.0248(6) 0.0018(5) 0.0013(5) 0.0001(5)
C1 0.0168(6) 0.0218(7) 0.0174(6) -0.0010(5) -0.0015(5) 0.0002(5)
C2 0.0146(7) 0.0321(9) 0.0331(8) 0.0032(7) 0.0003(6) -0.0008(6)
C3 0.0160(7) 0.0323(8) 0.0366(9) 0.0014(7) 0.0015(6) 0.0047(6)
C4 0.0173(7) 0.0287(8) 0.0386(9) 0.0068(7) -0.0017(6) 0.0044(6)
C5 0.0181(7) 0.0227(7) 0.0283(8) 0.0074(6) -0.0001(6) 0.0033(5)
C6 0.0197(7) 0.0205(7) 0.0323(8) 0.0051(6) -0.0014(6) 0.0041(6)
C7 0.0206(7) 0.0224(7) 0.0400(9) 0.0085(7) 0.0004(6) 0.0013(6)
C8 0.0240(8) 0.0292(8) 0.0351(9) 0.0123(7) 0.0047(6) 0.0052(6)
C9 0.0312(8) 0.0315(8) 0.0248(8) 0.0074(6) -0.0001(6) 0.0044(7)
C10 0.0239(7) 0.0257(8) 0.0292(8) 0.0067(6) -0.0029(6) 0.0011(6)
C11 0.0275(8) 0.0257(8) 0.0350(9) 0.0007(7) -0.0002(7) -0.0005(6)
C12 0.0339(9) 0.0432(11) 0.0431(10) 0.0147(9) 0.0099(8) 0.0010(8)
C13 0.0354(9) 0.0397(10) 0.0297(9) 0.0013(7) -0.0037(7) -0.0065(8)
C14 0.0153(7) 0.0237(7) 0.0255(7) 0.0021(6) 0.0020(5) -0.0014(5)
C15 0.0215(7) 0.0283(8) 0.0248(8) -0.0004(6) 0.0039(6) -0.0033(6)
C16 0.0347(9) 0.0251(8) 0.0311(8) -0.0038(7) 0.0070(7) 0.0001(7)
C17 0.0365(9) 0.0249(8) 0.0359(9) 0.0054(7) 0.0064(7) 0.0023(7)
C18 0.0368(9) 0.0314(9) 0.0237(8) 0.0057(7) 0.0026(7) -0.0022(7)
C19 0.0250(8) 0.0272(8) 0.0241(8) -0.0004(6) 0.0026(6) -0.0040(6)
C20 0.0513(11) 0.0303(9) 0.0256(8) -0.0022(7) 0.0066(7) -0.0038(8)
C21 0.0349(9) 0.0346(9) 0.0245(8) -0.0033(7) 0.0030(7) -0.0015(7)
C22 0.0718(15) 0.0315(10) 0.0453(11) 0.0099(9) 0.0113(10) 0.0128(10)
C23 0.0249(9) 0.0428(10) 0.0396(10) -0.0115(8) -0.0130(7) 0.0061(7)
C24 0.0241(8) 0.0278(8) 0.0250(8) -0.0037(6) -0.0059(6) 0.0021(6)
C25 0.0232(7) 0.0257(7) 0.0217(7) -0.0019(6) -0.0037(6) 0.0002(6)
C26 0.0248(7) 0.0260(8) 0.0236(7) -0.0038(6) 0.0014(6) -0.0057(6)
C27 0.0306(8) 0.0378(9) 0.0264(8) -0.0016(7) -0.0019(7) -0.0044(7)
C28 0.0434(10) 0.0491(11) 0.0234(8) -0.0044(8) 0.0025(7) -0.0135(9)
C29 0.0414(10) 0.0423(10) 0.0322(9) -0.0120(8) 0.0156(8) -0.0126(8)
C30 0.0315(9) 0.0289(8) 0.0424(10) -0.0048(7) 0.0114(7) -0.0038(7)
C31 0.0291(8) 0.0264(8) 0.0279(8) -0.0008(6) 0.0032(6) -0.0016(6)
C32 0.0224(7) 0.0213(7) 0.0211(7) -0.0030(6) -0.0034(5) 0.0018(6)
C33 0.0225(8) 0.0264(8) 0.0299(8) -0.0016(6) -0.0027(6) 0.0018(6)
C34 0.0267(8) 0.0352(9) 0.0383(9) -0.0021(7) -0.0069(7) 0.0087(7)
C35 0.0456(11) 0.0406(10) 0.0315(9) 0.0065(8) -0.0089(8) 0.0153(8)
C36 0.0467(11) 0.0480(11) 0.0334(10) 0.0156(9) 0.0032(8) 0.0073(9)
C37 0.0283(8) 0.0403(10) 0.0296(8) 0.0073(7) 0.0017(7) 0.0050(7)
C38 0.0171(7) 0.0252(7) 0.0232(7) -0.0035(6) 0.0007(5) -0.0033(5)
C39 0.0280(8) 0.0258(8) 0.0278(8) -0.0028(6) 0.0009(6) -0.0044(6)
C40 0.0358(9) 0.0279(8) 0.0407(10) -0.0110(7) 0.0034(7) -0.0109(7)
C41 0.0359(10) 0.0493(11) 0.0297(9) -0.0144(8) 0.0007(7) -0.0177(8)
C42 0.0340(9) 0.0488(11) 0.0236(8) -0.0004(7) -0.0062(7) -0.0141(8)
C43 0.0267(8) 0.0306(8) 0.0261(8) 0.0003(7) -0.0038(6) -0.0082(6)
C44 0.0169(7) 0.0247(7) 0.0210(7) 0.0003(6) -0.0032(5) -0.0015(5)
C45 0.0218(7) 0.0299(8) 0.0264(8) -0.0052(6) -0.0003(6) -0.0029(6)
C46 0.0247(8) 0.0440(10) 0.0243(8) -0.0028(7) 0.0023(6) -0.0049(7)
C47 0.0242(8) 0.0397(9) 0.0306(8) 0.0091(7) -0.0041(6) -0.0090(7)
C48 0.0246(8) 0.0248(8) 0.0376(9) 0.0040(7) -0.0061(7) -0.0043(6)
C49 0.0194(7) 0.0254(8) 0.0288(8) -0.0010(6) -0.0036(6) 0.0008(6)

loop_
_atom_type_symbol
_atom_type_description
_atom_type_scat_dispersion_real
_atom_type_scat_dispersion_imag
_atom_type_scat_source
C C 0.0181 0.0091 'International Tables Vol C Tables 4.2.6.8 and 6.1.1.4'
H H 0.0000 0.0000 'International Tables Vol C Tables 4.2.6.8 and 6.1.1.4'
N N 0.0311 0.0180 'International Tables Vol C Tables 4.2.6.8 and 6.1.1.4'
Ni Ni -3.0029 0.5091 'International Tables Vol C Tables 4.2.6.8 and 6.1.1.4'
P P 0.2955 0.4335 'International Tables Vol C Tables 4.2.6.8 and 6.1.1.4'

loop_
_geom_angle_atom_site_label_1
_geom_angle_atom_site_label_2
_geom_angle_atom_site_label_3
_geom_angle
C1 Ni1 P1 122.32(5)
C24 Ni1 P1 95.91(5)
C24 Ni1 C1 141.74(7)
C24 Ni1 C25 39.36(7)
C25 Ni1 P1 135.12(5)
C25 Ni1 C1 102.53(6)
C32 P1 Ni1 109.27(5)
C32 P1 C44 105.26(7)
C38 P1 Ni1 126.58(5)
C38 P1 C32 101.15(7)
C38 P1 C44 98.76(7)
C44 P1 Ni1 113.45(5)
C1 N1 C4 126.10(13)
C1 N1 C5 118.53(12)
C5 N1 C4 114.35(12)
C1 N2 C2 123.64(13)
C1 N2 C14 119.43(12)
C14 N2 C2 116.29(12)
N1 C1 Ni1 120.40(11)
N2 C1 Ni1 122.77(11)
N2 C1 N1 115.34(13)
N2 C2 H2A 109.8
N2 C2 H2B 109.8
N2 C2 C3 109.15(13)
H2A C2 H2B 108.3
C3 C2 H2A 109.8
C3 C2 H2B 109.8
C2 C3 H3A 110.0
C2 C3 H3B 110.0
C2 C3 C4 108.40(14)
H3A C3 H3B 108.4
C4 C3 H3A 110.0
C4 C3 H3B 110.0
N1 C4 C3 110.97(13)
N1 C4 H4A 109.4
N1 C4 H4B 109.4
C3 C4 H4A 109.4
C3 C4 H4B 109.4
H4A C4 H4B 108.0
C6 C5 N1 121.25(15)
C10 C5 N1 118.14(14)
C10 C5 C6 120.45(15)
C5 C6 C11 122.01(15)
C7 C6 C5 118.42(16)
C7 C6 C11 119.57(15)
C6 C7 H7 119.0
C8 C7 C6 122.06(16)
C8 C7 H7 119.0
C7 C8 C12 121.02(17)
C9 C8 C7 118.09(15)
C9 C8 C12 120.89(17)
C8 C9 H9 119.0
C8 C9 C10 121.95(16)
C10 C9 H9 119.0
C5 C10 C13 122.52(15)
C9 C10 C5 118.89(15)
C9 C10 C13 118.59(16)
C6 C11 H11A 109.5
C6 C11 H11B 109.5
C6 C11 H11C 109.5
H11A C11 H11B 109.5
H11A C11 H11C 109.5
H11B C11 H11C 109.5
C8 C12 H12A 109.5
C8 C12 H12B 109.5
C8 C12 H12C 109.5
H12A C12 H12B 109.5
H12A C12 H12C 109.5
H12B C12 H12C 109.5
C10 C13 H13A 109.5
C10 C13 H13B 109.5
C10 C13 H13C 109.5
H13A C13 H13B 109.5
H13A C13 H13C 109.5
H13B C13 H13C 109.5
C15 C14 N2 119.07(14)
C19 C14 N2 120.22(14)
C19 C14 C15 120.60(15)
C14 C15 C21 120.98(15)
C16 C15 C14 118.61(15)
C16 C15 C21 120.38(15)
C15 C16 H16 119.1
C15 C16 C17 121.87(16)
C17 C16 H16 119.1
C16 C17 C22 120.90(17)
C18 C17 C16 118.08(16)
C18 C17 C22 121.02(17)
C17 C18 H18 119.0
C17 C18 C19 122.03(16)
C19 C18 H18 119.0
C14 C19 C20 122.32(15)
C18 C19 C14 118.55(15)
C18 C19 C20 119.10(15)
C19 C20 H20A 109.5
C19 C20 H20B 109.5
C19 C20 H20C 109.5
H20A C20 H20B 109.5
H20A C20 H20C 109.5
H20B C20 H20C 109.5
C15 C21 H21A 109.5
C15 C21 H21B 109.5
C15 C21 H21C 109.5
H21A C21 H21B 109.5
H21A C21 H21C 109.5
H21B C21 H21C 109.5
C17 C22 H22A 109.5
C17 C22 H22B 109.5
C17 C22 H22C 109.5
H22A C22 H22B 109.5
H22A C22 H22C 109.5
H22B C22 H22C 109.5
H23A C23 H23B 109.5
H23A C23 H23C 109.5
H23B C23 H23C 109.5
C24 C23 H23A 109.5
C24 C23 H23B 109.5
C24 C23 H23C 109.5
C23 C24 Ni1 146.30(13)
C25 C24 Ni1 70.62(10)
C25 C24 C23 143.08(16)
C24 C25 Ni1 70.02(10)
C24 C25 C26 142.07(15)
C26 C25 Ni1 147.45(12)
C27 C26 C25 119.94(16)
C31 C26 C25 122.38(15)
C31 C26 C27 117.59(15)
C26 C27 H27 119.5
C28 C27 C26 121.01(18)
C28 C27 H27 119.5
C27 C28 H28 119.8
C27 C28 C29 120.50(18)
C29 C28 H28 119.8
C28 C29 H29 120.2
C30 C29 C28 119.53(17)
C30 C29 H29 120.2
C29 C30 H30 119.9
C29 C30 C31 120.14(18)
C31 C30 H30 119.9
C26 C31 H31 119.4
C30 C31 C26 121.20(17)
C30 C31 H31 119.4
C33 C32 P1 124.43(13)
C33 C32 C37 118.67(15)
C37 C32 P1 116.79(12)
C32 C33 H33 119.6
C34 C33 C32 120.82(16)
C34 C33 H33 119.6
C33 C34 H34 120.1
C35 C34 C33 119.84(17)
C35 C34 H34 120.1
C34 C35 H35 120.0
C34 C35 C36 119.91(17)
C36 C35 H35 120.0
C35 C36 H36 119.8
C35 C36 C37 120.35(18)
C37 C36 H36 119.8
C32 C37 H37 119.8
C36 C37 C32 120.35(17)
C36 C37 H37 119.8
C39 C38 P1 123.76(12)
C39 C38 C43 118.46(15)
C43 C38 P1 117.72(12)
C38 C39 H39 119.9
C40 C39 C38 120.17(16)
C40 C39 H39 119.9
C39 C40 H40 119.6
C41 C40 C39 120.74(17)
C41 C40 H40 119.6
C40 C41 H41 120.2
C40 C41 C42 119.63(16)
C42 C41 H41 120.2
C41 C42 H42 119.9
C41 C42 C43 120.24(17)
C43 C42 H42 119.9
C38 C43 H43 119.6
C42 C43 C38 120.77(17)
C42 C43 H43 119.6
C45 C44 P1 122.97(12)
C49 C44 P1 118.38(12)
C49 C44 C45 118.46(15)
C44 C45 H45 119.7
C46 C45 C44 120.64(16)
C46 C45 H45 119.7
C45 C46 H46 119.9
C45 C46 C47 120.18(16)
C47 C46 H46 119.9
C46 C47 H47 120.1
C48 C47 C46 119.83(16)
C48 C47 H47 120.1
C47 C48 H48 119.9
C47 C48 C49 120.10(16)
C49 C48 H48 119.9
C44 C49 H49 119.6
C48 C49 C44 120.77(15)
C48 C49 H49 119.6

loop_
_geom_bond_atom_site_label_1
_geom_bond_atom_site_label_2
_geom_bond_distance
Ni1 P1 2.1484(4)
Ni1 C1 1.9174(15)
Ni1 C24 1.8945(16)
Ni1 C25 1.9017(16)
P1 C32 1.8387(15)
P1 C38 1.8382(15)
P1 C44 1.8393(15)
N1 C1 1.368(2)
N1 C4 1.4702(19)
N1 C5 1.4430(19)
N2 C1 1.3520(19)
N2 C2 1.4717(19)
N2 C14 1.442(2)
C2 H2A 0.9700
C2 H2B 0.9700
C2 C3 1.513(2)
C3 H3A 0.9700
C3 H3B 0.9700
C3 C4 1.515(2)
C4 H4A 0.9700
C4 H4B 0.9700
C5 C6 1.405(2)
C5 C10 1.399(2)
C6 C7 1.395(2)
C6 C11 1.503(2)
C7 H7 0.9300
C7 C8 1.392(3)
C8 C9 1.386(3)
C8 C12 1.506(2)
C9 H9 0.9300
C9 C10 1.393(2)
C10 C13 1.511(2)
C11 H11A 0.9600
C11 H11B 0.9600
C11 H11C 0.9600
C12 H12A 0.9600
C12 H12B 0.9600
C12 H12C 0.9600
C13 H13A 0.9600
C13 H13B 0.9600
C13 H13C 0.9600
C14 C15 1.406(2)
C14 C19 1.394(2)
C15 C16 1.387(2)
C15 C21 1.503(2)
C16 H16 0.9300
C16 C17 1.393(3)
C17 C18 1.387(3)
C17 C22 1.509(2)
C18 H18 0.9300
C18 C19 1.394(2)
C19 C20 1.503(2)
C20 H20A 0.9600
C20 H20B 0.9600
C20 H20C 0.9600
C21 H21A 0.9600
C21 H21B 0.9600
C21 H21C 0.9600
C22 H22A 0.9600
C22 H22B 0.9600
C22 H22C 0.9600
C23 H23A 0.9600
C23 H23B 0.9600
C23 H23C 0.9600
C23 C24 1.491(2)
C24 C25 1.278(2)
C25 C26 1.456(2)
C26 C27 1.403(2)
C26 C31 1.400(2)
C27 H27 0.9300
C27 C28 1.383(3)
C28 H28 0.9300
C28 C29 1.386(3)
C29 H29 0.9300
C29 C30 1.384(3)
C30 H30 0.9300
C30 C31 1.390(2)
C31 H31 0.9300
C32 C33 1.393(2)
C32 C37 1.396(2)
C33 H33 0.9300
C33 C34 1.392(2)
C34 H34 0.9300
C34 C35 1.383(3)
C35 H35 0.9300
C35 C36 1.384(3)
C36 H36 0.9300
C36 C37 1.390(3)
C37 H37 0.9300
C38 C39 1.396(2)
C38 C43 1.397(2)
C39 H39 0.9300
C39 C40 1.394(2)
C40 H40 0.9300
C40 C41 1.375(3)
C41 H41 0.9300
C41 C42 1.385(3)
C42 H42 0.9300
C42 C43 1.386(2)
C43 H43 0.9300
C44 C45 1.400(2)
C44 C49 1.394(2)
C45 H45 0.9300
C45 C46 1.385(2)
C46 H46 0.9300
C46 C47 1.390(3)
C47 H47 0.9300
C47 C48 1.381(3)
C48 H48 0.9300
C48 C49 1.392(2)
C49 H49 0.9300

loop_
_geom_torsion_atom_site_label_1
_geom_torsion_atom_site_label_2
_geom_torsion_atom_site_label_3
_geom_torsion_atom_site_label_4
_geom_torsion
Ni1 P1 C32 C33 132.13(13)
Ni1 P1 C32 C37 -44.07(14)
Ni1 P1 C38 C39 102.42(14)
Ni1 P1 C38 C43 -74.73(14)
Ni1 P1 C44 C45 170.91(11)
Ni1 P1 C44 C49 -3.92(14)
Ni1 C24 C25 C26 -173.0(3)
Ni1 C25 C26 C27 -140.7(2)
Ni1 C25 C26 C31 35.7(3)
P1 Ni1 C24 C23 -4.8(3)
P1 Ni1 C24 C25 175.68(10)
P1 C32 C33 C34 -174.79(13)
P1 C32 C37 C36 177.33(16)
P1 C38 C39 C40 -177.01(13)
P1 C38 C43 C42 177.55(14)
P1 C44 C45 C46 -174.61(13)
P1 C44 C49 C48 174.19(12)
N1 C5 C6 C7 179.08(13)
N1 C5 C6 C11 -1.9(2)
N1 C5 C10 C9 179.93(14)
N1 C5 C10 C13 -0.8(2)
N2 C2 C3 C4 -57.41(17)
N2 C14 C15 C16 -178.59(14)
N2 C14 C15 C21 3.3(2)
N2 C14 C19 C18 178.41(14)
N2 C14 C19 C20 -3.8(2)
C1 Ni1 C24 C23 173.0(2)
C1 Ni1 C24 C25 -6.50(17)
C1 N1 C4 C3 -12.8(2)
C1 N1 C5 C6 99.94(17)
C1 N1 C5 C10 -84.70(18)
C1 N2 C2 C3 36.8(2)
C1 N2 C14 C15 78.00(18)
C1 N2 C14 C19 -105.95(17)
C2 N2 C1 Ni1 -167.79(12)
C2 N2 C1 N1 -1.7(2)
C2 N2 C14 C15 -93.18(17)
C2 N2 C14 C19 82.87(18)
C2 C3 C4 N1 46.55(18)
C4 N1 C1 Ni1 155.11(13)
C4 N1 C1 N2 -11.4(2)
C4 N1 C5 C6 -90.96(17)
C4 N1 C5 C10 84.39(18)
C5 N1 C1 Ni1 -37.21(18)
C5 N1 C1 N2 156.33(14)
C5 N1 C4 C3 179.03(14)
C5 C6 C7 C8 -0.7(2)
C6 C5 C10 C9 -4.7(2)
C6 C5 C10 C13 174.58(15)
C6 C7 C8 C9 -1.5(2)
C6 C7 C8 C12 179.40(15)
C7 C8 C9 C10 0.6(2)
C8 C9 C10 C5 2.4(2)
C8 C9 C10 C13 -176.86(16)
C10 C5 C6 C7 3.8(2)
C10 C5 C6 C11 -177.17(14)
C11 C6 C7 C8 -179.72(15)
C12 C8 C9 C10 179.73(16)
C14 N2 C1 Ni1 21.72(19)
C14 N2 C1 N1 -172.18(13)
C14 N2 C2 C3 -152.47(14)
C14 C15 C16 C17 -1.2(3)
C15 C14 C19 C18 -5.6(2)
C15 C14 C19 C20 172.23(16)
C15 C16 C17 C18 -2.5(3)
C15 C16 C17 C22 178.25(18)
C16 C17 C18 C19 2.3(3)
C17 C18 C19 C14 1.7(3)
C17 C18 C19 C20 -176.19(17)
C19 C14 C15 C16 5.4(2)
C19 C14 C15 C21 -172.77(15)
C21 C15 C16 C17 176.94(16)
C22 C17 C18 C19 -178.49(19)
C23 C24 C25 Ni1 -179.5(3)
C23 C24 C25 C26 7.5(5)
C24 C25 C26 C27 26.9(3)
C24 C25 C26 C31 -156.6(2)
C25 Ni1 C24 C23 179.5(3)
C25 C26 C27 C28 174.97(16)
C25 C26 C31 C30 -174.90(16)
C26 C27 C28 C29 0.2(3)
C27 C26 C31 C30 1.6(2)
C27 C28 C29 C30 1.2(3)
C28 C29 C30 C31 -1.3(3)
C29 C30 C31 C26 -0.2(3)
C31 C26 C27 C28 -1.6(3)
C32 P1 C38 C39 -21.99(15)
C32 P1 C38 C43 160.86(13)
C32 P1 C44 C45 -69.67(14)
C32 P1 C44 C49 115.50(12)
C32 C33 C34 C35 -2.6(3)
C33 C32 C37 C36 0.9(3)
C33 C34 C35 C36 1.5(3)
C34 C35 C36 C37 0.7(3)
C35 C36 C37 C32 -2.0(3)
C37 C32 C33 C34 1.3(2)
C38 P1 C32 C33 -92.44(14)
C38 P1 C32 C37 91.36(14)
C38 P1 C44 C45 34.51(14)
C38 P1 C44 C49 -140.32(12)
C38 C39 C40 C41 -0.5(3)
C39 C38 C43 C42 0.2(2)
C39 C40 C41 C42 0.4(3)
C40 C41 C42 C43 0.0(3)
C41 C42 C43 C38 -0.3(3)
C43 C38 C39 C40 0.1(2)
C44 P1 C32 C33 9.96(15)
C44 P1 C32 C37 -166.24(13)
C44 P1 C38 C39 -129.56(14)
C44 P1 C38 C43 53.29(13)
C44 C45 C46 C47 0.9(3)
C45 C44 C49 C48 -0.9(2)
C45 C46 C47 C48 -1.4(3)
C46 C47 C48 C49 0.7(3)
C47 C48 C49 C44 0.4(2)
C49 C44 C45 C46 0.2(2)
